data_1575667
loop_
_publ_author_name
'Heller, Jan'
'Buch, Christoph D.'
'Virovets, Alexander V.'
'Peresypkina, Eugenia'
'Lerner, Hans-Wolfram'
'Fantuzzi, Felipe'
'Wagner, Matthias'

_publ_section_title
;
 Synthesis of perhalogenated silylboranes (X = Cl, I) and their
 application in regiodivergent alkene silaboration.
;
_journal_issue 43
_journal_name_full 'Chemical science'
_journal_page_first 20329
_journal_page_last 20343
_journal_paper_doi 10.1039/d5sc06234a
_journal_volume 16
_journal_year 2025
_chemical_formula_moiety 'C5 H5 B Cl5 N Si'
_chemical_formula_sum 'C5 H5 B Cl5 N Si'
_chemical_formula_weight 295.25
_chemical_properties_physical Air-sensitive,Moisture-sensitive
_space_group_crystal_system monoclinic
_space_group_IT_number 14
_space_group_name_Hall '-P 2ybc'
_space_group_name_H-M_alt 'P 1 21/c 1'
_atom_sites_solution_hydrogens geom
_atom_sites_solution_primary dual
_atom_sites_solution_secondary difmap
_audit_creation_method SHELXL-2019/3
_audit_update_record
;
2025-07-08 deposited with the CCDC.	2025-09-10 downloaded from the CCDC.
;
_cell_angle_alpha 90
_cell_angle_beta 97.3526(19)
_cell_angle_gamma 90
_cell_formula_units_Z 4
_cell_length_a 8.53823(16)
_cell_length_b 9.89175(18)
_cell_length_c 13.7811(3)
_cell_measurement_reflns_used 10988
_cell_measurement_temperature 173(2)
_cell_measurement_theta_max 30.4090
_cell_measurement_theta_min 3.2070
_cell_volume 1154.35(4)
_computing_cell_refinement 'CrysAlisPro 1.171.42.43a (Rigaku OD, 2022)'
_computing_data_collection 'X-Area (Stoe & Cie, 2001)'
_computing_data_reduction 'CrysAlisPro 1.171.42.43a (Rigaku OD, 2022)'
_computing_publication_material 'IUCr PublCIF online service'
_computing_structure_refinement 'SHELXL-2019/2 (Sheldrick, 2019)'
_computing_structure_solution 'SHELXT (G. M. Sheldrick, 2015)'
_diffrn_ambient_temperature 173(2)
_diffrn_detector 'image plate'
_diffrn_detector_area_resol_mean 6.67
_diffrn_detector_type 'STOE image plate (34 cm diameter)'
_diffrn_measured_fraction_theta_full 1.000
_diffrn_measured_fraction_theta_max 0.997
_diffrn_measurement_device '2-circle goniometer'
_diffrn_measurement_device_type 'STOE IPDS II two-circle-diffractometer'
_diffrn_measurement_method \w
_diffrn_radiation_monochromator mirror
_diffrn_radiation_type MoK\a
_diffrn_radiation_wavelength 0.71073
_diffrn_reflns_av_R_equivalents 0.0400
_diffrn_reflns_av_unetI/netI 0.0223
_diffrn_reflns_Laue_measured_fraction_full 1.000
_diffrn_reflns_Laue_measured_fraction_max 0.997
_diffrn_reflns_limit_h_max 12
_diffrn_reflns_limit_h_min -12
_diffrn_reflns_limit_k_max 14
_diffrn_reflns_limit_k_min -13
_diffrn_reflns_limit_l_max 16
_diffrn_reflns_limit_l_min -19
_diffrn_reflns_number 18205
_diffrn_reflns_point_group_measured_fraction_full 1.000
_diffrn_reflns_point_group_measured_fraction_max 0.997
_diffrn_reflns_theta_full 25.242
_diffrn_reflns_theta_max 30.567
_diffrn_reflns_theta_min 2.405
_diffrn_source 'Genix 3D I\mS microfocus X-ray source'
_exptl_absorpt_coefficient_mu 1.312
_exptl_absorpt_correction_T_max 1.00000
_exptl_absorpt_correction_T_min 0.59129
_exptl_absorpt_correction_type multi-scan
_exptl_absorpt_process_details
;
CrysAlisPro 1.171.42.43a (Rigaku Oxford Diffraction, 2022)
Empirical absorption correction using spherical harmonics,
implemented in SCALE3 ABSPACK scaling algorithm.
;
_exptl_crystal_colour colourless
_exptl_crystal_density_diffrn 1.699
_exptl_crystal_description plate
_exptl_crystal_F_000 584
_exptl_crystal_size_max 0.360
_exptl_crystal_size_mid 0.300
_exptl_crystal_size_min 0.060
_refine_diff_density_max 0.514
_refine_diff_density_min -0.441
_refine_diff_density_rms 0.081
_refine_ls_extinction_method none
_refine_ls_goodness_of_fit_ref 1.051
_refine_ls_hydrogen_treatment constr
_refine_ls_matrix_type full
_refine_ls_number_parameters 118
_refine_ls_number_reflns 3532
_refine_ls_number_restraints 0
_refine_ls_restrained_S_all 1.051
_refine_ls_R_factor_all 0.0307
_refine_ls_R_factor_gt 0.0285
_refine_ls_shift/su_max 0.001
_refine_ls_shift/su_mean 0.000
_refine_ls_structure_factor_coef Fsqd
_refine_ls_weighting_details 'w=1/[\s^2^(Fo^2^)+(0.0410P)^2^+0.4249P] where P=(Fo^2^+2Fc^2^)/3'
_refine_ls_weighting_scheme calc
_refine_ls_wR_factor_gt 0.0752
_refine_ls_wR_factor_ref 0.0772
_reflns_Friedel_coverage 0.000
_reflns_number_gt 3290
_reflns_number_total 3532
_reflns_threshold_expression 'I > 2\s(I)'
_cod_data_source_file d5sc06234a3.cif
_cod_data_source_block 3_Py_wa3569_JH228
_cod_depositor_comments 'Adding full bibliography for 1575660--1575680.cif.'
_cod_original_sg_symbol_H-M 'P 21/c'
_cod_database_code 1575667
_shelx_shelxl_version_number 2019/3
_shelx_space_group_comment
;
The symmetry employed for this shelxl refinement is uniquely defined
by the following loop, which should always be used as a source of
symmetry information in preference to the above space-group names.
They are only intended as comments.
;
_shelx_estimated_absorpt_t_min 0.649
_shelx_estimated_absorpt_t_max 0.925

loop_
_space_group_symop_operation_xyz
'x, y, z'
'-x, y+1/2, -z+1/2'
'-x, -y, -z'
'x, -y-1/2, z-1/2'

loop_
_atom_site_label
_atom_site_type_symbol
_atom_site_fract_x
_atom_site_fract_y
_atom_site_fract_z
_atom_site_U_iso_or_equiv
_atom_site_adp_type
_atom_site_occupancy
_atom_site_site_symmetry_order
_atom_site_calc_flag
_atom_site_refinement_flags_posn
_atom_site_refinement_flags_adp
_atom_site_refinement_flags_occupancy
_atom_site_disorder_assembly
_atom_site_disorder_group
B1 B 0.16942(16) 0.52406(13) 0.30428(10) 0.0213(2) Uani 1 1 d . . . . .
Cl1 Cl -0.02893(4) 0.59071(3) 0.31673(3) 0.03207(9) Uani 1 1 d . . . . .
Cl2 Cl 0.19985(5) 0.51071(4) 0.17396(2) 0.03778(10) Uani 1 1 d . . . . .
Si1 Si 0.32451(4) 0.66187(3) 0.36761(2) 0.01943(8) Uani 1 1 d . . . . .
Cl3 Cl 0.55622(4) 0.60195(4) 0.37936(3) 0.03276(9) Uani 1 1 d . . . . .
Cl4 Cl 0.28226(4) 0.71430(4) 0.50594(2) 0.03185(9) Uani 1 1 d . . . . .
Cl5 Cl 0.30982(5) 0.83681(3) 0.28769(3) 0.03742(10) Uani 1 1 d . . . . .
N1 N 0.19519(12) 0.37921(10) 0.35347(7) 0.01972(18) Uani 1 1 d . . . . .
C1 C 0.31808(15) 0.30277(13) 0.33268(10) 0.0250(2) Uani 1 1 d . . . . .
H1 H 0.383889 0.335730 0.287331 0.030 Uiso 1 1 calc R U . . .
C2 C 0.35008(16) 0.17862(13) 0.37552(10) 0.0273(2) Uani 1 1 d . . . . .
H2 H 0.436901 0.126580 0.359814 0.033 Uiso 1 1 calc R U . . .
C3 C 0.25468(18) 0.13008(14) 0.44175(10) 0.0296(3) Uani 1 1 d . . . . .
H3 H 0.274458 0.044158 0.471618 0.035 Uiso 1 1 calc R U . . .
C4 C 0.13046(18) 0.20867(15) 0.46359(11) 0.0319(3) Uani 1 1 d . . . . .
H4 H 0.064277 0.177766 0.509395 0.038 Uiso 1 1 calc R U . . .
C5 C 0.10293(16) 0.33240(14) 0.41853(10) 0.0262(2) Uani 1 1 d . . . . .
H5 H 0.016930 0.385954 0.433660 0.031 Uiso 1 1 calc R U . . .

loop_
_atom_site_aniso_label
_atom_site_aniso_U_11
_atom_site_aniso_U_22
_atom_site_aniso_U_33
_atom_site_aniso_U_23
_atom_site_aniso_U_13
_atom_site_aniso_U_12
B1 0.0249(6) 0.0198(6) 0.0189(5) -0.0009(4) 0.0017(4) -0.0008(4)
Cl1 0.02127(14) 0.03112(16) 0.04208(19) 0.00058(13) -0.00269(12) 0.00370(11)
Cl2 0.0612(2) 0.03457(18) 0.01778(14) -0.00118(12) 0.00570(14) -0.00058(15)
Si1 0.02030(15) 0.01665(15) 0.02184(16) -0.00121(11) 0.00462(11) -0.00067(10)
Cl3 0.02068(14) 0.03526(17) 0.04298(19) -0.00500(13) 0.00655(12) 0.00266(11)
Cl4 0.02962(16) 0.04181(19) 0.02454(15) -0.01076(12) 0.00510(11) -0.00041(13)
Cl5 0.0483(2) 0.02054(15) 0.0448(2) 0.00887(13) 0.01133(16) 0.00067(13)
N1 0.0208(4) 0.0184(4) 0.0202(4) -0.0027(3) 0.0032(3) -0.0024(3)
C1 0.0253(6) 0.0215(5) 0.0295(6) -0.0026(4) 0.0090(5) -0.0013(4)
C2 0.0283(6) 0.0227(6) 0.0308(6) -0.0035(5) 0.0039(5) 0.0031(4)
C3 0.0382(7) 0.0224(5) 0.0275(6) 0.0023(5) 0.0019(5) 0.0001(5)
C4 0.0367(7) 0.0304(7) 0.0304(6) 0.0065(5) 0.0115(5) -0.0009(5)
C5 0.0258(6) 0.0275(6) 0.0268(6) 0.0013(5) 0.0092(5) 0.0002(4)

loop_
_atom_type_symbol
_atom_type_description
_atom_type_scat_dispersion_real
_atom_type_scat_dispersion_imag
_atom_type_scat_source
C C 0.0033 0.0016 'International Tables Vol C Tables 4.2.6.8 and 6.1.1.4'
H H 0.0000 0.0000 'International Tables Vol C Tables 4.2.6.8 and 6.1.1.4'
B B 0.0013 0.0007 'International Tables Vol C Tables 4.2.6.8 and 6.1.1.4'
N N 0.0061 0.0033 'International Tables Vol C Tables 4.2.6.8 and 6.1.1.4'
Si Si 0.0817 0.0704 'International Tables Vol C Tables 4.2.6.8 and 6.1.1.4'
Cl Cl 0.1484 0.1585 'International Tables Vol C Tables 4.2.6.8 and 6.1.1.4'

loop_
_geom_angle_atom_site_label_1
_geom_angle_atom_site_label_2
_geom_angle_atom_site_label_3
_geom_angle
_geom_angle_site_symmetry_1
_geom_angle_site_symmetry_3
_geom_angle_publ_flag
N1 B1 Cl1 111.17(8) . . ?
N1 B1 Cl2 108.70(8) . . ?
Cl1 B1 Cl2 111.10(7) . . ?
N1 B1 Si1 112.16(8) . . ?
Cl1 B1 Si1 106.11(6) . . ?
Cl2 B1 Si1 107.55(7) . . ?
B1 Si1 Cl5 110.28(4) . . ?
B1 Si1 Cl4 112.87(4) . . ?
Cl5 Si1 Cl4 106.28(2) . . ?
B1 Si1 Cl3 114.30(4) . . ?
Cl5 Si1 Cl3 106.19(2) . . ?
Cl4 Si1 Cl3 106.38(2) . . ?
C5 N1 C1 118.91(11) . . ?
C5 N1 B1 122.18(10) . . ?
C1 N1 B1 118.85(10) . . ?
N1 C1 C2 121.67(12) . . ?
N1 C1 H1 119.2 . . ?
C2 C1 H1 119.2 . . ?
C1 C2 C3 119.44(12) . . ?
C1 C2 H2 120.3 . . ?
C3 C2 H2 120.3 . . ?
C4 C3 C2 118.82(12) . . ?
C4 C3 H3 120.6 . . ?
C2 C3 H3 120.6 . . ?
C3 C4 C5 119.58(13) . . ?
C3 C4 H4 120.2 . . ?
C5 C4 H4 120.2 . . ?
N1 C5 C4 121.58(12) . . ?
N1 C5 H5 119.2 . . ?
C4 C5 H5 119.2 . . ?

loop_
_geom_bond_atom_site_label_1
_geom_bond_atom_site_label_2
_geom_bond_distance
_geom_bond_site_symmetry_2
_geom_bond_publ_flag
B1 N1 1.5883(17) . ?
B1 Cl1 1.8456(14) . ?
B1 Cl2 1.8519(14) . ?
B1 Si1 2.0193(14) . ?
Si1 Cl5 2.0463(5) . ?
Si1 Cl4 2.0517(4) . ?
Si1 Cl3 2.0517(4) . ?
N1 C5 1.3489(15) . ?
N1 C1 1.3534(16) . ?
C1 C2 1.3747(19) . ?
C1 H1 0.9500 . ?
C2 C3 1.385(2) . ?
C2 H2 0.9500 . ?
C3 C4 1.379(2) . ?
C3 H3 0.9500 . ?
C4 C5 1.3790(19) . ?
C4 H4 0.9500 . ?
C5 H5 0.9500 . ?

loop_
_geom_hbond_atom_site_label_D
_geom_hbond_atom_site_label_H
_geom_hbond_atom_site_label_A
_geom_hbond_distance_DH
_geom_hbond_distance_HA
_geom_hbond_distance_DA
_geom_hbond_angle_DHA
_geom_hbond_site_symmetry_A
_geom_hbond_publ_flag
C5 H5 Cl1 0.95 2.59 3.0594(14) 111.1 . yes

loop_
_geom_torsion_atom_site_label_1
_geom_torsion_atom_site_label_2
_geom_torsion_atom_site_label_3
_geom_torsion_atom_site_label_4
_geom_torsion
_geom_torsion_site_symmetry_1
_geom_torsion_site_symmetry_2
_geom_torsion_site_symmetry_3
_geom_torsion_site_symmetry_4
_geom_torsion_publ_flag
Cl1 B1 N1 C5 -17.59(15) . . . . ?
Cl2 B1 N1 C5 -140.17(11) . . . . ?
Si1 B1 N1 C5 101.04(12) . . . . ?
Cl1 B1 N1 C1 165.40(9) . . . . ?
Cl2 B1 N1 C1 42.82(13) . . . . ?
Si1 B1 N1 C1 -75.97(12) . . . . ?
C5 N1 C1 C2 0.55(19) . . . . ?
B1 N1 C1 C2 177.66(12) . . . . ?
N1 C1 C2 C3 -0.1(2) . . . . ?
C1 C2 C3 C4 -0.6(2) . . . . ?
C2 C3 C4 C5 0.7(2) . . . . ?
C1 N1 C5 C4 -0.4(2) . . . . ?
B1 N1 C5 C4 -177.40(13) . . . . ?
C3 C4 C5 N1 -0.2(2) . . . . ?
